data_1521321
loop_
_publ_author_name
'Migliori, A.'
'Gemmi, M.'
'Belletti, D.'
'Calestani, G.'
'Nozar, P.'
'Matacotta, F.C.'
'Dionigi, C.'

_publ_section_title
;
 Structure determination by electron diffraction and HREM of the
 incommensurate modulated phase Bax Cu O2 (0.67 < x < 0.70)
;
_journal_name_full 'Physica C (Amsterdam)'
_journal_page_first 89
_journal_page_last 103
_journal_volume 328
_journal_year 1999
_chemical_formula_sum Ba
_space_group_IT_number 65
_symmetry_space_group_name_Hall '-A 2 2'
_symmetry_space_group_name_H-M 'A m m m'
_cell_angle_alpha 90
_cell_angle_beta 90
_cell_angle_gamma 90
_cell_formula_units_Z 2
_cell_length_a 5.7
_cell_length_b 7.3
_cell_length_c 3.91
_cell_volume 162.695
_citation_journal_id_ASTM PHYCE6
_cod_data_source_file Migliori_PHYCE6_1999_660.cif
_cod_data_source_block Ba1
_cod_original_cell_volume 162.6951
_cod_original_sg_symbol_Hall '-C 2 2 (z,x,y)'
_cod_original_formula_sum Ba1
_cod_database_code 1521321

loop_
_symmetry_equiv_pos_as_xyz
x,y,z
x,-y,-z
-x,y,-z
-x,-y,z
-x,-y,-z
-x,y,z
x,-y,z
x,y,-z
x,y+1/2,z+1/2
x,-y+1/2,-z+1/2
-x,y+1/2,-z+1/2
-x,-y+1/2,z+1/2
-x,-y+1/2,-z+1/2
-x,y+1/2,z+1/2
x,-y+1/2,z+1/2
x,y+1/2,-z+1/2

loop_
_atom_site_label
_atom_site_type_symbol
_atom_site_fract_x
_atom_site_fract_y
_atom_site_fract_z
_atom_site_occupancy
_atom_site_U_iso_or_equiv
Ba1 Ba 0 0 0 1 0.0
